data_7228990
loop_
_publ_author_name
'Ma, Yan'
'Yang, Yong-Sheng'
'Jiang, Yu-Han'
'Li, Yue-Xue'
'Liu, Min'
'Li, Zhong-Feng'
'Han, Hong-Liang'
'Yang, Yu-Ping'
'Xin, Xiu-Lan'
'Jin, Qiong-Hua'

_publ_section_title
;
 Lanthanide contraction and chelating effect on a new family of lanthanide
 complexes with tetrakis(O-isopropyl)methyle-nediphosphonate: synthesis,
 structures and terahertz time-domain spectroscopy
;
_journal_issue 66
_journal_name_full 'RSC Adv.'
_journal_page_first 41651
_journal_paper_doi 10.1039/C7RA07888A
_journal_volume 7
_journal_year 2017
_chemical_formula_sum 'C26 H74 Cl3 La O19 P4'
_chemical_formula_weight 1059.99
_chemical_name_systematic
; 
 ? 
;
_space_group_IT_number 2
_symmetry_cell_setting triclinic
_symmetry_space_group_name_Hall '-P 1'
_symmetry_space_group_name_H-M 'P -1'
_atom_sites_solution_hydrogens geom
_atom_sites_solution_primary direct
_atom_sites_solution_secondary difmap
_audit_creation_method SHELXL-97
_audit_update_record
;
2017-07-07 deposited with the CCDC.
2017-08-18 downloaded from the CCDC.
;
_cell_angle_alpha 113.440(2)
_cell_angle_beta 103.8080(10)
_cell_angle_gamma 91.4690(10)
_cell_formula_units_Z 2
_cell_length_a 12.1400(11)
_cell_length_b 14.9259(13)
_cell_length_c 16.2591(15)
_cell_measurement_reflns_used 4341
_cell_measurement_temperature 298(2)
_cell_measurement_theta_max 24.846
_cell_measurement_theta_min 2.45
_cell_volume 2600.8(4)
_computing_cell_refinement 'Bruker SMART'
_computing_data_collection 'Bruker SMART'
_computing_data_reduction 'Bruker SAINT'
_computing_molecular_graphics 'Bruker SHELXTL'
_computing_publication_material 'Bruker SHELXTL'
_computing_structure_refinement 'SHELXL-97 (Sheldrick, 1997)'
_computing_structure_solution 'SHELXS-97 (Sheldrick, 1990)'
_diffrn_ambient_temperature 298(2)
_diffrn_measured_fraction_theta_full 0.984
_diffrn_measured_fraction_theta_max 0.984
_diffrn_measurement_device_type 'CCD area detector'
_diffrn_measurement_method 'phi and omega scans'
_diffrn_radiation_monochromator graphite
_diffrn_radiation_source 'fine-focus sealed tube'
_diffrn_radiation_type MoK\a
_diffrn_radiation_wavelength 0.71073
_diffrn_reflns_av_R_equivalents 0.0320
_diffrn_reflns_av_sigmaI/netI 0.0738
_diffrn_reflns_limit_h_max 14
_diffrn_reflns_limit_h_min -13
_diffrn_reflns_limit_k_max 17
_diffrn_reflns_limit_k_min -15
_diffrn_reflns_limit_l_max 19
_diffrn_reflns_limit_l_min -19
_diffrn_reflns_number 13536
_diffrn_reflns_theta_full 25.02
_diffrn_reflns_theta_max 25.02
_diffrn_reflns_theta_min 2.45
_exptl_absorpt_coefficient_mu 1.156
_exptl_absorpt_correction_T_max 0.6809
_exptl_absorpt_correction_T_min 0.6242
_exptl_absorpt_correction_type multi-scan
_exptl_absorpt_process_details sadabs
_exptl_crystal_colour colourless
_exptl_crystal_density_diffrn 1.354
_exptl_crystal_density_method 'not measured'
_exptl_crystal_description block
_exptl_crystal_F_000 1100
_exptl_crystal_size_max 0.45
_exptl_crystal_size_mid 0.39
_exptl_crystal_size_min 0.36
_refine_diff_density_max 1.306
_refine_diff_density_min -0.761
_refine_diff_density_rms 0.098
_refine_ls_extinction_method none
_refine_ls_goodness_of_fit_ref 0.998
_refine_ls_hydrogen_treatment mixed
_refine_ls_matrix_type full
_refine_ls_number_parameters 494
_refine_ls_number_reflns 9044
_refine_ls_number_restraints 0
_refine_ls_restrained_S_all 0.998
_refine_ls_R_factor_all 0.0834
_refine_ls_R_factor_gt 0.0468
_refine_ls_shift/su_max 0.001
_refine_ls_shift/su_mean 0.000
_refine_ls_structure_factor_coef Fsqd
_refine_ls_weighting_details 'calc w=1/[\s^2^(Fo^2^)+(0.0631P)^2^+0.0000P] where P=(Fo^2^+2Fc^2^)/3'
_refine_ls_weighting_scheme calc
_refine_ls_wR_factor_gt 0.1080
_refine_ls_wR_factor_ref 0.1257
_reflns_number_gt 6307
_reflns_number_total 9044
_reflns_threshold_expression >2sigma(I)
_cod_data_source_file c7ra07888a2.cif
_cod_data_source_block 110928c
_cod_depositor_comments
;
The following automatic conversions were performed:

'_symmetry_cell_setting' value 'Triclinic' changed to 'triclinic'
according to
/home/data/users/saulius/crontab/automatic-downloads/rss-feeds/RSC/lib/dictionaries/cif_core.dic
dictionary named 'cif_core.dic' version 2.4.2 from 2011-04-26.

Automatic conversion script
Id: cif_fix_values 4973 2017-02-22 13:04:09Z antanas 
;
_cod_original_sg_symbol_H-M P-1
_cod_database_code 7228990

loop_
_symmetry_equiv_pos_as_xyz
'x, y, z'
'-x, -y, -z'

loop_
_atom_site_label
_atom_site_type_symbol
_atom_site_fract_x
_atom_site_fract_y
_atom_site_fract_z
_atom_site_U_iso_or_equiv
_atom_site_adp_type
_atom_site_occupancy
_atom_site_symmetry_multiplicity
_atom_site_calc_flag
_atom_site_refinement_flags
La1 La 0.36046(2) 0.60199(2) 0.68604(2) 0.03653(11) Uani 1 1 d .
Cl1 Cl 0.32897(15) 0.64816(11) 0.87015(10) 0.0635(4) Uani 1 1 d .
Cl2 Cl 0.73284(13) 0.69096(12) 0.67057(12) 0.0700(5) Uani 1 1 d .
Cl3 Cl 0.62769(15) 0.36273(12) 0.59809(10) 0.0661(4) Uani 1 1 d .
O1 O 0.5098(3) 0.7524(2) 0.7993(2) 0.0472(9) Uani 1 1 d .
O2 O 0.6005(3) 0.8693(3) 0.9669(3) 0.0610(11) Uani 1 1 d .
O3 O 0.5661(3) 0.9375(3) 0.8508(3) 0.0562(10) Uani 1 1 d .
O4 O 0.2566(3) 0.7496(2) 0.7156(2) 0.0462(9) Uani 1 1 d .
O5 O 0.1673(3) 0.8910(3) 0.8131(3) 0.0857(16) Uani 1 1 d .
O6 O 0.3108(4) 0.9258(3) 0.7405(3) 0.0778(14) Uani 1 1 d .
O7 O 0.3539(3) 0.4420(3) 0.7056(2) 0.0514(9) Uani 1 1 d .
O8 O 0.4479(4) 0.3536(4) 0.8048(4) 0.0955(17) Uani 1 1 d .
O9 O 0.2879(4) 0.2626(3) 0.6640(3) 0.0756(13) Uani 1 1 d .
O10 O 0.0635(3) 0.3872(3) 0.6787(3) 0.0584(10) Uani 1 1 d .
O11 O 0.0618(4) 0.2687(3) 0.7572(3) 0.0682(12) Uani 1 1 d .
O12 O 0.0409(4) 0.4408(3) 0.8421(3) 0.0680(12) Uani 1 1 d .
O13 O 0.1493(3) 0.5348(3) 0.6445(3) 0.0525(10) Uani 1 1 d .
H13F H 0.1305 0.4874 0.6570 0.063 Uiso 1 1 d R
H13G H 0.0886 0.5570 0.6266 0.063 Uiso 1 1 d R
O14 O 0.2330(3) 0.5923(3) 0.5250(2) 0.0491(9) Uani 1 1 d .
H14E H 0.1868 0.5394 0.4919 0.059 Uiso 1 1 d R
H14F H 0.2699 0.6034 0.4909 0.059 Uiso 1 1 d R
O15 O 0.4640(3) 0.6899(3) 0.6122(3) 0.0560(10) Uani 1 1 d .
H15C H 0.5360 0.6898 0.6264 0.067 Uiso 1 1 d R
H15D H 0.4405 0.6753 0.5542 0.067 Uiso 1 1 d R
O16 O 0.3925(3) 0.4608(3) 0.5403(2) 0.0596(11) Uani 1 1 d .
H16F H 0.4529 0.4376 0.5569 0.072 Uiso 1 1 d R
H16G H 0.3574 0.4221 0.4846 0.072 Uiso 1 1 d R
O17 O 0.5682(3) 0.5644(3) 0.7228(3) 0.0546(10) Uani 1 1 d .
H17F H 0.6095 0.6041 0.7132 0.066 Uiso 1 1 d R
H17G H 0.5790 0.5061 0.6909 0.066 Uiso 1 1 d R
O18 O 0.9303(3) 0.5907(3) 0.5876(3) 0.0647(11) Uani 1 1 d .
H18C H 0.8780 0.6209 0.6091 0.078 Uiso 1 1 d R
H18D H 0.9624 0.6247 0.5664 0.078 Uiso 1 1 d R
O19 O 0.0462(4) 0.6947(3) 0.5148(3) 0.0774(13) Uani 1 1 d .
H19F H 0.0106 0.6721 0.4573 0.093 Uiso 1 1 d R
H19G H 0.1042 0.6648 0.5206 0.093 Uiso 1 1 d R
P1 P 0.51927(12) 0.85282(10) 0.87000(10) 0.0429(3) Uani 1 1 d .
P2 P 0.27382(12) 0.85450(10) 0.78081(10) 0.0462(4) Uani 1 1 d .
P3 P 0.33946(14) 0.36788(12) 0.74194(12) 0.0546(4) Uani 1 1 d .
P4 P 0.09592(14) 0.37353(12) 0.76535(11) 0.0532(4) Uani 1 1 d .
C1 C 0.3837(4) 0.8860(4) 0.8857(3) 0.0436(13) Uani 1 1 d .
H1A H 0.3600 0.8540 0.9214 0.052 Uiso 1 1 calc R
H1B H 0.3922 0.9566 0.9222 0.052 Uiso 1 1 calc R
C2 C 0.6237(7) 0.7903(5) 0.9971(6) 0.086(2) Uani 1 1 d .
H2 H 0.5769 0.7288 0.9499 0.104 Uiso 1 1 calc R
C3 C 0.5963(11) 0.8140(7) 1.0833(7) 0.149(5) Uani 1 1 d .
H3A H 0.6522 0.8662 1.1323 0.224 Uiso 1 1 calc R
H3B H 0.5966 0.7569 1.0967 0.224 Uiso 1 1 calc R
H3C H 0.5218 0.8349 1.0790 0.224 Uiso 1 1 calc R
C4 C 0.7477(10) 0.7820(9) 1.0015(9) 0.182(5) Uani 1 1 d .
H4A H 0.7944 0.8337 1.0577 0.272 Uiso 1 1 calc R
H4B H 0.7638 0.7878 0.9486 0.272 Uiso 1 1 calc R
H4C H 0.7642 0.7192 1.0009 0.272 Uiso 1 1 calc R
C5 C 0.6764(5) 0.9425(5) 0.8286(4) 0.0646(17) Uani 1 1 d .
H5 H 0.7075 0.8802 0.8181 0.077 Uiso 1 1 calc R
C6 C 0.6559(7) 0.9603(6) 0.7423(6) 0.101(3) Uani 1 1 d .
H6A H 0.5998 0.9089 0.6927 0.151 Uiso 1 1 calc R
H6B H 0.7262 0.9606 0.7250 0.151 Uiso 1 1 calc R
H6C H 0.6287 1.0228 0.7537 0.151 Uiso 1 1 calc R
C7 C 0.7554(6) 1.0240(6) 0.9106(5) 0.108(3) Uani 1 1 d .
H7A H 0.7165 1.0807 0.9310 0.162 Uiso 1 1 calc R
H7B H 0.8210 1.0406 0.8935 0.162 Uiso 1 1 calc R
H7C H 0.7799 1.0033 0.9602 0.162 Uiso 1 1 calc R
C8 C 0.0548(5) 0.8319(5) 0.7790(5) 0.0668(18) Uani 1 1 d .
H8 H 0.0513 0.7731 0.7222 0.080 Uiso 1 1 calc R
C9 C 0.0357(9) 0.8030(8) 0.8514(8) 0.157(5) Uani 1 1 d .
H9A H 0.0476 0.8605 0.9088 0.236 Uiso 1 1 calc R
H9B H 0.0883 0.7585 0.8600 0.236 Uiso 1 1 calc R
H9C H -0.0414 0.7709 0.8327 0.236 Uiso 1 1 calc R
C10 C -0.0293(7) 0.8950(7) 0.7584(8) 0.141(4) Uani 1 1 d .
H10A H -0.1030 0.8561 0.7254 0.211 Uiso 1 1 calc R
H10B H -0.0055 0.9234 0.7207 0.211 Uiso 1 1 calc R
H10C H -0.0342 0.9467 0.8156 0.211 Uiso 1 1 calc R
C11 C 0.2528(8) 0.9153(6) 0.6472(6) 0.091(2) Uani 1 1 d .
H11 H 0.1971 0.8553 0.6158 0.109 Uiso 1 1 calc R
C12 C 0.1925(9) 1.0006(8) 0.6555(7) 0.142(4) Uani 1 1 d .
H12A H 0.1508 1.0120 0.7012 0.213 Uiso 1 1 calc R
H12B H 0.1402 0.9883 0.5964 0.213 Uiso 1 1 calc R
H12C H 0.2470 1.0576 0.6743 0.213 Uiso 1 1 calc R
C13 C 0.3385(10) 0.9059(8) 0.5974(7) 0.142(4) Uani 1 1 d .
H13A H 0.3939 0.9641 0.6284 0.213 Uiso 1 1 calc R
H13B H 0.3027 0.8978 0.5350 0.213 Uiso 1 1 calc R
H13C H 0.3759 0.8495 0.5955 0.213 Uiso 1 1 calc R
C14 C 0.2459(5) 0.3969(5) 0.8166(4) 0.0580(16) Uani 1 1 d .
H14A H 0.2634 0.3607 0.8551 0.070 Uiso 1 1 calc R
H14B H 0.2651 0.4664 0.8580 0.070 Uiso 1 1 calc R
C15 C 0.5681(7) 0.3904(6) 0.8227(6) 0.086(2) Uani 1 1 d .
H15 H 0.5770 0.4073 0.7720 0.103 Uiso 1 1 calc R
C16 C 0.5970(10) 0.4791(9) 0.9096(8) 0.167(5) Uani 1 1 d .
H16A H 0.5712 0.5341 0.8976 0.250 Uiso 1 1 calc R
H16B H 0.6784 0.4916 0.9361 0.250 Uiso 1 1 calc R
H16C H 0.5603 0.4700 0.9525 0.250 Uiso 1 1 calc R
C17 C 0.6352(10) 0.3100(9) 0.8247(8) 0.173(5) Uani 1 1 d .
H17A H 0.6279 0.2945 0.8752 0.259 Uiso 1 1 calc R
H17B H 0.7143 0.3305 0.8332 0.259 Uiso 1 1 calc R
H17C H 0.6071 0.2528 0.7669 0.259 Uiso 1 1 calc R
C18 C 0.2954(10) 0.2295(6) 0.5659(6) 0.103(3) Uani 1 1 d .
H18 H 0.3094 0.2862 0.5519 0.124 Uiso 1 1 calc R
C19 C 0.1862(12) 0.1713(10) 0.5076(9) 0.192(6) Uani 1 1 d .
H19A H 0.1915 0.1359 0.4451 0.287 Uiso 1 1 calc R
H19B H 0.1284 0.2141 0.5078 0.287 Uiso 1 1 calc R
H19C H 0.1663 0.1255 0.5313 0.287 Uiso 1 1 calc R
C20 C 0.3914(10) 0.1693(9) 0.5577(8) 0.187(6) Uani 1 1 d .
H20A H 0.3666 0.1051 0.5521 0.280 Uiso 1 1 calc R
H20B H 0.4547 0.2010 0.6122 0.280 Uiso 1 1 calc R
H20C H 0.4148 0.1631 0.5035 0.280 Uiso 1 1 calc R
C21 C -0.0588(7) 0.2278(6) 0.7298(7) 0.097(3) Uani 1 1 d .
H21 H -0.1081 0.2793 0.7328 0.116 Uiso 1 1 calc R
C22 C -0.0719(9) 0.1858(8) 0.7938(7) 0.154(5) Uani 1 1 d .
H22A H -0.0344 0.1278 0.7820 0.231 Uiso 1 1 calc R
H22B H -0.1518 0.1685 0.7853 0.231 Uiso 1 1 calc R
H22C H -0.0381 0.2331 0.8566 0.231 Uiso 1 1 calc R
C23 C -0.0849(11) 0.1507(10) 0.6353(8) 0.196(6) Uani 1 1 d .
H23A H -0.0618 0.0904 0.6374 0.293 Uiso 1 1 calc R
H23B H -0.0444 0.1700 0.5997 0.293 Uiso 1 1 calc R
H23C H -0.1657 0.1410 0.6067 0.293 Uiso 1 1 calc R
C24 C 0.0147(6) 0.5391(5) 0.8507(5) 0.0706(18) Uani 1 1 d .
H24 H 0.0596 0.5621 0.8184 0.085 Uiso 1 1 calc R
C25 C 0.0518(9) 0.6058(6) 0.9529(6) 0.118(3) Uani 1 1 d .
H25A H 0.0304 0.6700 0.9624 0.177 Uiso 1 1 calc R
H25B H 0.1334 0.6111 0.9756 0.177 Uiso 1 1 calc R
H25C H 0.0153 0.5790 0.9860 0.177 Uiso 1 1 calc R
C26 C -0.1107(8) 0.5296(7) 0.8039(7) 0.135(4) Uani 1 1 d .
H26A H -0.1553 0.5124 0.8382 0.202 Uiso 1 1 calc R
H26B H -0.1284 0.4792 0.7415 0.202 Uiso 1 1 calc R
H26C H -0.1284 0.5913 0.8021 0.202 Uiso 1 1 calc R

loop_
_atom_site_aniso_label
_atom_site_aniso_U_11
_atom_site_aniso_U_22
_atom_site_aniso_U_33
_atom_site_aniso_U_23
_atom_site_aniso_U_13
_atom_site_aniso_U_12
La1 0.02820(17) 0.03783(18) 0.03712(18) 0.00934(13) 0.00863(12) 0.00252(12)
Cl1 0.0759(11) 0.0638(10) 0.0479(8) 0.0172(7) 0.0231(8) -0.0005(8)
Cl2 0.0390(9) 0.0734(11) 0.0759(11) 0.0071(8) 0.0200(8) -0.0017(7)
Cl3 0.0836(12) 0.0693(10) 0.0543(9) 0.0272(8) 0.0306(9) 0.0213(9)
O1 0.033(2) 0.045(2) 0.047(2) 0.0034(17) 0.0102(17) 0.0016(16)
O2 0.054(3) 0.048(2) 0.059(3) 0.012(2) -0.007(2) 0.0079(19)
O3 0.033(2) 0.054(2) 0.076(3) 0.022(2) 0.014(2) 0.0003(18)
O4 0.038(2) 0.045(2) 0.046(2) 0.0104(17) 0.0089(17) 0.0075(16)
O5 0.030(2) 0.051(3) 0.120(4) -0.018(2) 0.016(2) -0.0009(19)
O6 0.077(3) 0.064(3) 0.077(3) 0.036(2) -0.016(3) -0.011(2)
O7 0.053(2) 0.055(2) 0.052(2) 0.0262(19) 0.0165(19) 0.0122(18)
O8 0.061(3) 0.123(4) 0.133(5) 0.094(4) 0.009(3) 0.012(3)
O9 0.098(4) 0.059(3) 0.084(3) 0.035(3) 0.041(3) 0.010(2)
O10 0.050(3) 0.072(3) 0.064(3) 0.042(2) 0.012(2) 0.001(2)
O11 0.058(3) 0.066(3) 0.097(3) 0.050(3) 0.022(2) 0.005(2)
O12 0.076(3) 0.076(3) 0.079(3) 0.049(3) 0.039(3) 0.022(2)
O13 0.035(2) 0.061(2) 0.072(3) 0.042(2) 0.0080(19) 0.0007(18)
O14 0.041(2) 0.058(2) 0.043(2) 0.0174(18) 0.0113(17) -0.0005(18)
O15 0.036(2) 0.073(3) 0.056(2) 0.025(2) 0.0126(18) -0.0028(19)
O16 0.056(3) 0.059(2) 0.044(2) 0.0048(19) 0.0076(19) 0.017(2)
O17 0.039(2) 0.050(2) 0.071(3) 0.020(2) 0.016(2) 0.0101(18)
O18 0.040(2) 0.068(3) 0.074(3) 0.017(2) 0.015(2) 0.007(2)
O19 0.056(3) 0.092(3) 0.068(3) 0.025(3) 0.002(2) 0.014(2)
P1 0.0311(8) 0.0399(8) 0.0437(8) 0.0064(6) 0.0052(6) 0.0006(6)
P2 0.0309(8) 0.0381(8) 0.0582(9) 0.0118(7) 0.0067(7) 0.0040(6)
P3 0.0473(10) 0.0610(10) 0.0670(10) 0.0383(9) 0.0151(8) 0.0125(8)
P4 0.0483(10) 0.0628(10) 0.0593(10) 0.0355(8) 0.0163(8) 0.0043(8)
C1 0.039(3) 0.039(3) 0.047(3) 0.010(2) 0.015(3) 0.002(2)
C2 0.079(6) 0.067(5) 0.084(5) 0.024(4) -0.016(4) 0.018(4)
C3 0.219(14) 0.128(9) 0.119(9) 0.079(7) 0.029(9) 0.036(8)
C4 0.127(10) 0.187(12) 0.221(14) 0.096(11) 0.004(10) 0.078(9)
C5 0.042(4) 0.068(4) 0.074(4) 0.014(3) 0.026(3) 0.000(3)
C6 0.085(6) 0.125(7) 0.107(7) 0.059(6) 0.035(5) 0.002(5)
C7 0.063(5) 0.127(7) 0.096(6) 0.008(5) 0.026(4) -0.040(5)
C8 0.034(3) 0.054(4) 0.082(5) 0.002(3) 0.009(3) 0.001(3)
C9 0.109(8) 0.187(11) 0.160(10) 0.101(9) -0.031(7) -0.067(8)
C10 0.039(5) 0.142(8) 0.243(13) 0.101(9) 0.006(6) 0.009(5)
C11 0.091(6) 0.086(6) 0.088(6) 0.043(5) 0.000(5) -0.001(5)
C12 0.156(11) 0.173(10) 0.142(9) 0.112(9) 0.032(8) 0.065(9)
C13 0.151(11) 0.160(10) 0.117(8) 0.061(8) 0.029(8) 0.060(8)
C14 0.057(4) 0.071(4) 0.057(4) 0.039(3) 0.014(3) 0.008(3)
C15 0.073(6) 0.122(7) 0.087(6) 0.062(5) 0.033(5) 0.018(5)
C16 0.138(11) 0.182(12) 0.134(10) 0.048(9) -0.013(8) -0.012(9)
C17 0.120(9) 0.228(13) 0.193(12) 0.115(11) 0.028(9) 0.097(9)
C18 0.145(9) 0.060(5) 0.104(7) 0.031(5) 0.040(7) -0.004(6)
C19 0.181(14) 0.178(13) 0.150(11) 0.028(9) -0.008(10) 0.068(11)
C20 0.134(11) 0.186(12) 0.162(11) -0.020(9) 0.067(9) -0.008(9)
C21 0.081(6) 0.074(5) 0.133(8) 0.048(5) 0.018(5) -0.007(4)
C22 0.155(11) 0.158(10) 0.152(10) 0.064(8) 0.059(8) -0.049(8)
C23 0.175(13) 0.223(14) 0.138(10) 0.066(10) -0.020(9) -0.096(11)
C24 0.069(5) 0.068(4) 0.081(5) 0.032(4) 0.031(4) 0.013(4)
C25 0.154(10) 0.104(7) 0.090(6) 0.030(5) 0.041(6) 0.021(6)
C26 0.083(7) 0.120(8) 0.176(10) 0.046(7) 0.015(7) 0.032(6)

loop_
_atom_type_symbol
_atom_type_description
_atom_type_scat_dispersion_real
_atom_type_scat_dispersion_imag
_atom_type_scat_source
C C 0.0033 0.0016 'International Tables Vol C Tables 4.2.6.8 and 6.1.1.4'
H H 0.0000 0.0000 'International Tables Vol C Tables 4.2.6.8 and 6.1.1.4'
O O 0.0106 0.0060 'International Tables Vol C Tables 4.2.6.8 and 6.1.1.4'
P P 0.1023 0.0942 'International Tables Vol C Tables 4.2.6.8 and 6.1.1.4'
Cl Cl 0.1484 0.1585 'International Tables Vol C Tables 4.2.6.8 and 6.1.1.4'
La La -0.2871 2.4523 'International Tables Vol C Tables 4.2.6.8 and 6.1.1.4'

loop_
_geom_angle_atom_site_label_1
_geom_angle_atom_site_label_2
_geom_angle_atom_site_label_3
_geom_angle
O4 La1 O7 139.18(12)
O4 La1 O13 74.73(12)
O7 La1 O13 73.01(12)
O4 La1 O1 73.61(11)
O7 La1 O1 121.86(12)
O13 La1 O1 142.09(11)
O4 La1 O15 81.08(12)
O7 La1 O15 139.52(12)
O13 La1 O15 130.37(11)
O1 La1 O15 63.48(11)
O4 La1 O17 138.24(12)
O7 La1 O17 72.73(12)
O13 La1 O17 145.26(12)
O1 La1 O17 65.01(11)
O15 La1 O17 75.95(12)
O4 La1 O16 135.69(11)
O7 La1 O16 70.34(12)
O13 La1 O16 92.69(12)
O1 La1 O16 124.70(12)
O15 La1 O16 75.47(12)
O17 La1 O16 70.47(12)
O4 La1 O14 70.92(11)
O7 La1 O14 115.21(11)
O13 La1 O14 64.68(11)
O1 La1 O14 121.84(11)
O15 La1 O14 66.65(11)
O17 La1 O14 127.39(11)
O16 La1 O14 65.39(11)
O4 La1 Cl1 76.76(8)
O7 La1 Cl1 73.01(9)
O13 La1 Cl1 78.78(9)
O1 La1 Cl1 74.15(8)
O15 La1 Cl1 136.21(9)
O17 La1 Cl1 96.54(9)
O16 La1 Cl1 143.27(9)
O14 La1 Cl1 136.06(8)
P1 O1 La1 141.4(2)
C2 O2 P1 123.5(4)
C5 O3 P1 123.7(4)
P2 O4 La1 139.3(2)
C8 O5 P2 124.8(4)
C11 O6 P2 121.5(4)
P3 O7 La1 162.7(2)
C15 O8 P3 129.9(4)
C18 O9 P3 123.0(4)
C21 O11 P4 120.6(4)
C24 O12 P4 122.3(4)
La1 O13 H13F 119.9
La1 O13 H13G 131.2
H13F O13 H13G 108.1
La1 O14 H14E 115.0
La1 O14 H14F 115.1
H14E O14 H14F 108.4
La1 O15 H15C 112.9
La1 O15 H15D 120.0
H15C O15 H15D 108.4
La1 O16 H16F 108.8
La1 O16 H16G 141.3
H16F O16 H16G 108.3
La1 O17 H17F 107.4
La1 O17 H17G 115.7
H17F O17 H17G 108.1
H18C O18 H18D 108.5
H19F O19 H19G 108.3
O1 P1 O3 117.3(2)
O1 P1 O2 112.8(2)
O3 P1 O2 103.3(2)
O1 P1 C1 112.0(2)
O3 P1 C1 102.0(2)
O2 P1 C1 108.4(2)
O4 P2 O5 114.2(2)
O4 P2 O6 113.5(2)
O5 P2 O6 105.8(3)
O4 P2 C1 114.4(2)
O5 P2 C1 104.5(3)
O6 P2 C1 103.2(2)
O7 P3 O8 116.3(3)
O7 P3 O9 113.6(2)
O8 P3 O9 105.7(3)
O7 P3 C14 113.4(3)
O8 P3 C14 101.4(3)
O9 P3 C14 105.1(3)
O10 P4 O11 116.1(2)
O10 P4 O12 113.7(2)
O11 P4 O12 103.0(2)
O10 P4 C14 112.8(2)
O11 P4 C14 103.8(3)
O12 P4 C14 106.4(3)
P2 C1 P1 114.7(3)
P2 C1 H1A 108.6
P1 C1 H1A 108.6
P2 C1 H1B 108.6
P1 C1 H1B 108.6
H1A C1 H1B 107.6
C3 C2 O2 109.6(7)
C3 C2 C4 114.8(8)
O2 C2 C4 104.0(7)
C3 C2 H2 109.4
O2 C2 H2 109.4
C4 C2 H2 109.4
C2 C3 H3A 109.5
C2 C3 H3B 109.5
H3A C3 H3B 109.5
C2 C3 H3C 109.5
H3A C3 H3C 109.5
H3B C3 H3C 109.5
C2 C4 H4A 109.5
C2 C4 H4B 109.5
H4A C4 H4B 109.5
C2 C4 H4C 109.5
H4A C4 H4C 109.5
H4B C4 H4C 109.5
O3 C5 C7 107.0(5)
O3 C5 C6 108.3(6)
C7 C5 C6 112.4(7)
O3 C5 H5 109.7
C7 C5 H5 109.7
C6 C5 H5 109.7
C5 C6 H6A 109.5
C5 C6 H6B 109.5
H6A C6 H6B 109.5
C5 C6 H6C 109.5
H6A C6 H6C 109.5
H6B C6 H6C 109.5
C5 C7 H7A 109.5
C5 C7 H7B 109.5
H7A C7 H7B 109.5
C5 C7 H7C 109.5
H7A C7 H7C 109.5
H7B C7 H7C 109.5
O5 C8 C9 108.9(6)
O5 C8 C10 106.3(6)
C9 C8 C10 111.7(8)
O5 C8 H8 110.0
C9 C8 H8 110.0
C10 C8 H8 110.0
C8 C9 H9A 109.5
C8 C9 H9B 109.5
H9A C9 H9B 109.5
C8 C9 H9C 109.5
H9A C9 H9C 109.5
H9B C9 H9C 109.5
C8 C10 H10A 109.5
C8 C10 H10B 109.5
H10A C10 H10B 109.5
C8 C10 H10C 109.5
H10A C10 H10C 109.5
H10B C10 H10C 109.5
C13 C11 O6 107.3(8)
C13 C11 C12 113.6(8)
O6 C11 C12 108.2(7)
C13 C11 H11 109.2
O6 C11 H11 109.2
C12 C11 H11 109.2
C11 C12 H12A 109.5
C11 C12 H12B 109.5
H12A C12 H12B 109.5
C11 C12 H12C 109.5
H12A C12 H12C 109.5
H12B C12 H12C 109.5
C11 C13 H13A 109.5
C11 C13 H13B 109.5
H13A C13 H13B 109.5
C11 C13 H13C 109.5
H13A C13 H13C 109.5
H13B C13 H13C 109.5
P4 C14 P3 118.8(3)
P4 C14 H14A 107.6
P3 C14 H14A 107.6
P4 C14 H14B 107.6
P3 C14 H14B 107.6
H14A C14 H14B 107.1
C16 C15 O8 106.8(7)
C16 C15 C17 114.6(9)
O8 C15 C17 107.2(8)
C16 C15 H15 109.4
O8 C15 H15 109.4
C17 C15 H15 109.4
C15 C16 H16A 109.5
C15 C16 H16B 109.5
H16A C16 H16B 109.5
C15 C16 H16C 109.5
H16A C16 H16C 109.5
H16B C16 H16C 109.5
C15 C17 H17A 109.5
C15 C17 H17B 109.5
H17A C17 H17B 109.5
C15 C17 H17C 109.5
H17A C17 H17C 109.5
H17B C17 H17C 109.5
C19 C18 C20 112.0(9)
C19 C18 O9 105.6(9)
C20 C18 O9 106.4(8)
C19 C18 H18 110.9
C20 C18 H18 110.9
O9 C18 H18 110.9
C18 C19 H19A 109.5
C18 C19 H19B 109.5
H19A C19 H19B 109.5
C18 C19 H19C 109.5
H19A C19 H19C 109.5
H19B C19 H19C 109.5
C18 C20 H20A 109.5
C18 C20 H20B 109.5
H20A C20 H20B 109.5
C18 C20 H20C 109.5
H20A C20 H20C 109.5
H20B C20 H20C 109.5
C22 C21 C23 110.0(8)
C22 C21 O11 106.9(8)
C23 C21 O11 107.9(8)
C22 C21 H21 110.6
C23 C21 H21 110.6
O11 C21 H21 110.6
C21 C22 H22A 109.5
C21 C22 H22B 109.5
H22A C22 H22B 109.5
C21 C22 H22C 109.5
H22A C22 H22C 109.5
H22B C22 H22C 109.5
C21 C23 H23A 109.5
C21 C23 H23B 109.5
H23A C23 H23B 109.5
C21 C23 H23C 109.5
H23A C23 H23C 109.5
H23B C23 H23C 109.5
O12 C24 C25 106.5(6)
O12 C24 C26 107.7(6)
C25 C24 C26 115.4(7)
O12 C24 H24 109.0
C25 C24 H24 109.0
C26 C24 H24 109.0
C24 C25 H25A 109.5
C24 C25 H25B 109.5
H25A C25 H25B 109.5
C24 C25 H25C 109.5
H25A C25 H25C 109.5
H25B C25 H25C 109.5
C24 C26 H26A 109.5
C24 C26 H26B 109.5
H26A C26 H26B 109.5
C24 C26 H26C 109.5
H26A C26 H26C 109.5
H26B C26 H26C 109.5

loop_
_geom_bond_atom_site_label_1
_geom_bond_atom_site_label_2
_geom_bond_distance
La1 O4 2.503(3)
La1 O7 2.534(3)
La1 O13 2.557(3)
La1 O1 2.574(3)
La1 O15 2.575(3)
La1 O17 2.579(4)
La1 O16 2.592(3)
La1 O14 2.651(3)
La1 Cl1 2.9155(14)
O1 P1 1.463(3)
O2 C2 1.456(8)
O2 P1 1.566(4)
O3 C5 1.475(7)
O3 P1 1.543(4)
O4 P2 1.475(4)
O5 C8 1.462(7)
O5 P2 1.543(4)
O6 C11 1.455(8)
O6 P2 1.561(4)
O7 P3 1.470(4)
O8 C15 1.464(8)
O8 P3 1.539(5)
O9 C18 1.497(9)
O9 P3 1.566(5)
O10 P4 1.466(4)
O11 C21 1.464(9)
O11 P4 1.553(4)
O12 C24 1.468(7)
O12 P4 1.564(4)
O13 H13F 0.8500
O13 H13G 0.8500
O14 H14E 0.8500
O14 H14F 0.8500
O15 H15C 0.8500
O15 H15D 0.8501
O16 H16F 0.8499
O16 H16G 0.8500
O17 H17F 0.8501
O17 H17G 0.8500
O18 H18C 0.8500
O18 H18D 0.8500
O19 H19F 0.8499
O19 H19G 0.8500
P1 C1 1.778(5)
P2 C1 1.776(5)
P3 C14 1.794(6)
P4 C14 1.773(6)
C1 H1A 0.9700
C1 H1B 0.9700
C2 C3 1.427(11)
C2 C4 1.501(12)
C2 H2 0.9800
C3 H3A 0.9600
C3 H3B 0.9600
C3 H3C 0.9600
C4 H4A 0.9600
C4 H4B 0.9600
C4 H4C 0.9600
C5 C7 1.489(9)
C5 C6 1.496(9)
C5 H5 0.9800
C6 H6A 0.9600
C6 H6B 0.9600
C6 H6C 0.9600
C7 H7A 0.9600
C7 H7B 0.9600
C7 H7C 0.9600
C8 C9 1.468(11)
C8 C10 1.477(9)
C8 H8 0.9800
C9 H9A 0.9600
C9 H9B 0.9600
C9 H9C 0.9600
C10 H10A 0.9600
C10 H10B 0.9600
C10 H10C 0.9600
C11 C13 1.441(12)
C11 C12 1.460(11)
C11 H11 0.9800
C12 H12A 0.9600
C12 H12B 0.9600
C12 H12C 0.9600
C13 H13A 0.9600
C13 H13B 0.9600
C13 H13C 0.9600
C14 H14A 0.9700
C14 H14B 0.9700
C15 C16 1.458(12)
C15 C17 1.473(11)
C15 H15 0.9800
C16 H16A 0.9600
C16 H16B 0.9600
C16 H16C 0.9600
C17 H17A 0.9600
C17 H17B 0.9600
C17 H17C 0.9600
C18 C19 1.448(14)
C18 C20 1.488(14)
C18 H18 0.9800
C19 H19A 0.9600
C19 H19B 0.9600
C19 H19C 0.9600
C20 H20A 0.9600
C20 H20B 0.9600
C20 H20C 0.9600
C21 C22 1.447(11)
C21 C23 1.458(13)
C21 H21 0.9800
C22 H22A 0.9600
C22 H22B 0.9600
C22 H22C 0.9600
C23 H23A 0.9600
C23 H23B 0.9600
C23 H23C 0.9600
C24 C25 1.503(10)
C24 C26 1.505(10)
C24 H24 0.9800
C25 H25A 0.9600
C25 H25B 0.9600
C25 H25C 0.9600
C26 H26A 0.9600
C26 H26B 0.9600
C26 H26C 0.9600

loop_
_geom_torsion_atom_site_label_1
_geom_torsion_atom_site_label_2
_geom_torsion_atom_site_label_3
_geom_torsion_atom_site_label_4
_geom_torsion
O4 La1 O1 P1 25.2(3)
O7 La1 O1 P1 -113.1(3)
O13 La1 O1 P1 -9.3(5)
O15 La1 O1 P1 113.3(4)
O17 La1 O1 P1 -160.6(4)
O16 La1 O1 P1 159.9(3)
O14 La1 O1 P1 79.5(4)
Cl1 La1 O1 P1 -55.3(3)
O7 La1 O4 P2 106.1(3)
O13 La1 O4 P2 145.0(3)
O1 La1 O4 P2 -13.9(3)
O15 La1 O4 P2 -78.8(3)
O17 La1 O4 P2 -21.8(4)
O16 La1 O4 P2 -137.2(3)
O14 La1 O4 P2 -147.1(3)
Cl1 La1 O4 P2 63.2(3)
O4 La1 O7 P3 -34.3(9)
O13 La1 O7 P3 -73.5(8)
O1 La1 O7 P3 67.9(8)
O15 La1 O7 P3 153.2(7)
O17 La1 O7 P3 112.3(8)
O16 La1 O7 P3 -172.8(8)
O14 La1 O7 P3 -123.9(8)
Cl1 La1 O7 P3 9.6(8)
La1 O1 P1 O3 -117.5(3)
La1 O1 P1 O2 122.6(3)
La1 O1 P1 C1 -0.1(4)
C5 O3 P1 O1 -54.4(5)
C5 O3 P1 O2 70.4(4)
C5 O3 P1 C1 -177.2(4)
C2 O2 P1 O1 -25.5(6)
C2 O2 P1 O3 -153.2(5)
C2 O2 P1 C1 99.2(6)
La1 O4 P2 O5 -138.4(3)
La1 O4 P2 O6 100.2(3)
La1 O4 P2 C1 -18.0(4)
C8 O5 P2 O4 -4.3(7)
C8 O5 P2 O6 121.3(6)
C8 O5 P2 C1 -130.1(6)
C11 O6 P2 O4 46.5(6)
C11 O6 P2 O5 -79.6(6)
C11 O6 P2 C1 171.0(6)
La1 O7 P3 O8 -94.3(8)
La1 O7 P3 O9 142.7(8)
La1 O7 P3 C14 22.8(9)
C15 O8 P3 O7 -11.3(8)
C15 O8 P3 O9 115.8(7)
C15 O8 P3 C14 -134.8(7)
C18 O9 P3 O7 22.9(7)
C18 O9 P3 O8 -105.7(7)
C18 O9 P3 C14 147.5(6)
C21 O11 P4 O10 -64.3(6)
C21 O11 P4 O12 60.6(6)
C21 O11 P4 C14 171.3(6)
C24 O12 P4 O10 -31.3(6)
C24 O12 P4 O11 -157.7(5)
C24 O12 P4 C14 93.5(5)
O4 P2 C1 P1 54.7(4)
O5 P2 C1 P1 -179.7(3)
O6 P2 C1 P1 -69.2(3)
O1 P1 C1 P2 -45.7(4)
O3 P1 C1 P2 80.6(3)
O2 P1 C1 P2 -170.8(3)
P1 O2 C2 C3 -124.1(7)
P1 O2 C2 C4 112.7(7)
P1 O3 C5 C7 -109.7(6)
P1 O3 C5 C6 129.0(5)
P2 O5 C8 C9 105.9(8)
P2 O5 C8 C10 -133.7(6)
P2 O6 C11 C13 -124.2(7)
P2 O6 C11 C12 112.9(7)
O10 P4 C14 P3 -33.3(5)
O11 P4 C14 P3 93.2(4)
O12 P4 C14 P3 -158.6(3)
O7 P3 C14 P4 78.9(4)
O8 P3 C14 P4 -155.6(4)
O9 P3 C14 P4 -45.7(4)
P3 O8 C15 C16 97.6(9)
P3 O8 C15 C17 -139.2(7)
P3 O9 C18 C19 -140.9(7)
P3 O9 C18 C20 99.9(7)
P4 O11 C21 C22 -133.5(7)
P4 O11 C21 C23 108.2(8)
P4 O12 C24 C25 -137.0(6)
P4 O12 C24 C26 98.7(7)
